data_7019925
loop_
_publ_author_name
'Rankin, Matthew A.'
'Cummins, Christopher C.'

_publ_section_title
;
 Terminal phosphinidene formation via tantalaziridine complexes.
;
_journal_issue 32
_journal_name_full 'Dalton transactions (Cambridge, England : 2003)'
_journal_page_first 9615
_journal_page_last 9618
_journal_paper_doi 10.1039/c2dt31082a
_journal_volume 41
_journal_year 2012
_chemical_formula_sum 'C45 H71 N3 P Ta'
_chemical_formula_weight 865.97
_chemical_name_common (Ar(tBuCH2)N)3TaPCy
_chemical_name_systematic
;
?
;
_space_group_IT_number 2
_symmetry_cell_setting triclinic
_symmetry_space_group_name_Hall '-P 1'
_symmetry_space_group_name_H-M 'P -1'
_atom_sites_solution_hydrogens geom
_atom_sites_solution_primary direct
_atom_sites_solution_secondary difmap
_audit_creation_method SHELXL-97
_cell_angle_alpha 102.234(2)
_cell_angle_beta 91.533(2)
_cell_angle_gamma 103.933(2)
_cell_formula_units_Z 2
_cell_length_a 10.9320(12)
_cell_length_b 11.5291(12)
_cell_length_c 18.468(2)
_cell_measurement_reflns_used 9910
_cell_measurement_temperature 100(2)
_cell_measurement_theta_max 30.38
_cell_measurement_theta_min 2.32
_cell_volume 2200.4(4)
_computing_cell_refinement 'SAINT 7.46A (Bruker-AXS, 2009)'
_computing_data_collection 'APEX2 v2009.9.0 (Bruker-AXS, 2009)'
_computing_data_reduction 'SAINT 7.46A (Bruker-AXS, 2009)'
_computing_molecular_graphics 'Bruker SHELXTL'
_computing_publication_material 'Bruker SHELXTL'
_computing_structure_refinement 'SHELXL-97 (Sheldrick, 2008)'
_computing_structure_solution 'SHELXS-97 (Sheldrick, 2008)'
_diffrn_ambient_temperature 100(2)
_diffrn_detector_area_resol_mean 8.3
_diffrn_measured_fraction_theta_full 0.982
_diffrn_measured_fraction_theta_max 0.982
_diffrn_measurement_device_type 'Bruker Smart APEX CCD'
_diffrn_measurement_method '\f and \w scans'
_diffrn_radiation_monochromator graphite
_diffrn_radiation_source 'fine-focus sealed tube'
_diffrn_radiation_type MoK\a
_diffrn_radiation_wavelength 0.71073
_diffrn_reflns_av_R_equivalents 0.0509
_diffrn_reflns_av_sigmaI/netI 0.0499
_diffrn_reflns_limit_h_max 15
_diffrn_reflns_limit_h_min -15
_diffrn_reflns_limit_k_max 16
_diffrn_reflns_limit_k_min -16
_diffrn_reflns_limit_l_max 26
_diffrn_reflns_limit_l_min -26
_diffrn_reflns_number 51261
_diffrn_reflns_theta_full 30.47
_diffrn_reflns_theta_max 30.47
_diffrn_reflns_theta_min 1.13
_exptl_absorpt_coefficient_mu 2.566
_exptl_absorpt_correction_T_max 0.8019
_exptl_absorpt_correction_T_min 0.5335
_exptl_absorpt_correction_type multi-scan
_exptl_absorpt_process_details 'SADABS (Sheldrick, 2009)'
_exptl_crystal_colour orange
_exptl_crystal_density_diffrn 1.307
_exptl_crystal_density_method 'not measured'
_exptl_crystal_description block
_exptl_crystal_F_000 900
_exptl_crystal_size_max 0.28
_exptl_crystal_size_mid 0.23
_exptl_crystal_size_min 0.09
_refine_diff_density_max 1.449
_refine_diff_density_min -0.826
_refine_diff_density_rms 0.112
_refine_ls_extinction_method none
_refine_ls_goodness_of_fit_ref 1.051
_refine_ls_hydrogen_treatment mixed
_refine_ls_matrix_type full
_refine_ls_number_parameters 503
_refine_ls_number_reflns 13168
_refine_ls_number_restraints 82
_refine_ls_restrained_S_all 1.118
_refine_ls_R_factor_all 0.0432
_refine_ls_R_factor_gt 0.0329
_refine_ls_shift/su_max 0.002
_refine_ls_shift/su_mean 0.000
_refine_ls_structure_factor_coef Fsqd
_refine_ls_weighting_details 'calc w=1/[\s^2^(Fo^2^)+(0.0244P)^2^+1.4693P] where P=(Fo^2^+2Fc^2^)/3'
_refine_ls_weighting_scheme calc
_refine_ls_wR_factor_gt 0.0655
_refine_ls_wR_factor_ref 0.0702
_reflns_number_gt 11355
_reflns_number_total 13168
_reflns_threshold_expression >2sigma(I)
_cod_data_source_file c2dt31082a.txt
_cod_data_source_block 10106_e
_cod_depositor_comments
;
The following automatic conversions were performed:

'_symmetry_cell_setting' value 'Triclinic' changed to 'triclinic'
according to /home/saulius/struct/CIF-dictionaries/cif_core.dic
dictionary named 'cif_core.dic' version 2.4.1 from 2010-06-29.

Automatic conversion script
Id: cif_fix_values 1891 2012-01-12 08:04:46Z andrius 
;
_cod_original_sg_symbol_H-M P-1
_cod_database_code 7019925

loop_
_symmetry_equiv_pos_as_xyz
'x, y, z'
'-x, -y, -z'

loop_
_atom_site_label
_atom_site_type_symbol
_atom_site_fract_x
_atom_site_fract_y
_atom_site_fract_z
_atom_site_U_iso_or_equiv
_atom_site_adp_type
_atom_site_occupancy
_atom_site_symmetry_multiplicity
_atom_site_calc_flag
_atom_site_refinement_flags
_atom_site_disorder_assembly
_atom_site_disorder_group
Ta1 Ta 0.904439(11) 0.737989(10) 0.752189(7) 0.01990(4) Uani 1 1 d . . .
P1 P 1.09529(8) 0.71520(8) 0.79245(5) 0.02880(17) Uani 1 1 d D . .
N1 N 0.9489(2) 0.8164(2) 0.66678(13) 0.0223(5) Uani 1 1 d . B .
N2 N 0.8136(2) 0.82308(19) 0.82903(13) 0.0194(5) Uani 1 1 d . . .
N3 N 0.7996(2) 0.5629(2) 0.71927(14) 0.0236(5) Uani 1 1 d . . .
C11 C 0.8449(3) 0.8207(2) 0.61826(16) 0.0225(6) Uani 1 1 d . . .
C12 C 0.7782(3) 0.9103(3) 0.63833(17) 0.0244(6) Uani 1 1 d . . .
H12 H 0.8031 0.9701 0.6836 0.029 Uiso 1 1 calc R . .
C13 C 0.6755(3) 0.9134(3) 0.59291(19) 0.0299(7) Uani 1 1 d . . .
C14 C 0.6391(3) 0.8235(3) 0.52729(19) 0.0369(8) Uani 1 1 d . . .
H14 H 0.5684 0.8239 0.4964 0.044 Uiso 1 1 calc R . .
C15 C 0.7036(3) 0.7333(3) 0.50582(18) 0.0362(8) Uani 1 1 d . . .
C16 C 0.8062(3) 0.7334(3) 0.55117(17) 0.0297(7) Uani 1 1 d . . .
H16 H 0.8516 0.6728 0.5365 0.036 Uiso 1 1 calc R . .
C17 C 1.0714(3) 0.8332(3) 0.63114(18) 0.0281(6) Uani 1 1 d . . .
H17A H 1.1200 0.7806 0.6484 0.034 Uiso 1 1 calc R A 1
H17B H 1.0521 0.8023 0.5768 0.034 Uiso 1 1 calc R A 1
C18 C 1.1542(15) 0.9587(15) 0.6444(6) 0.034(3) Uani 0.504(8) 1 d PDU B 1
C181 C 1.0836(6) 1.0524(6) 0.6299(5) 0.038(2) Uani 0.504(8) 1 d PDU B 1
H18A H 1.1423 1.1340 0.6396 0.057 Uiso 0.504(8) 1 calc PR B 1
H18B H 1.0148 1.0537 0.6628 0.057 Uiso 0.504(8) 1 calc PR B 1
H18C H 1.0484 1.0295 0.5780 0.057 Uiso 0.504(8) 1 calc PR B 1
C182 C 1.2549(13) 0.9519(18) 0.5873(7) 0.045(3) Uani 0.504(8) 1 d PDU B 1
H18D H 1.3137 1.0329 0.5933 0.067 Uiso 0.504(8) 1 calc PR B 1
H18E H 1.2131 0.9258 0.5368 0.067 Uiso 0.504(8) 1 calc PR B 1
H18F H 1.3018 0.8927 0.5956 0.067 Uiso 0.504(8) 1 calc PR B 1
C183 C 1.2142(7) 0.9971(6) 0.7235(4) 0.043(2) Uani 0.504(8) 1 d PDU B 1
H18G H 1.2690 1.0805 0.7321 0.064 Uiso 0.504(8) 1 calc PR B 1
H18H H 1.2645 0.9405 0.7315 0.064 Uiso 0.504(8) 1 calc PR B 1
H18I H 1.1478 0.9954 0.7582 0.064 Uiso 0.504(8) 1 calc PR B 1
C58 C 1.1412(14) 0.9704(13) 0.6296(6) 0.027(2) Uani 0.496(8) 1 d PDU B 2
C581 C 1.0774(7) 1.0140(7) 0.5689(5) 0.040(2) Uani 0.496(8) 1 d PDU B 2
H58A H 1.0735 0.9566 0.5210 0.060 Uiso 0.496(8) 1 calc PR B 2
H58B H 1.1265 1.0958 0.5659 0.060 Uiso 0.496(8) 1 calc PR B 2
H58C H 0.9916 1.0175 0.5812 0.060 Uiso 0.496(8) 1 calc PR B 2
C582 C 1.2781(12) 0.9685(19) 0.6104(7) 0.036(3) Uani 0.496(8) 1 d PDU B 2
H58D H 1.2757 0.9118 0.5623 0.055 Uiso 0.496(8) 1 calc PR B 2
H58E H 1.3198 0.9415 0.6491 0.055 Uiso 0.496(8) 1 calc PR B 2
H58F H 1.3253 1.0511 0.6077 0.055 Uiso 0.496(8) 1 calc PR B 2
C583 C 1.1472(9) 1.0592(8) 0.7041(5) 0.058(3) Uani 0.496(8) 1 d PD B 2
H58G H 1.1886 1.0317 0.7426 0.088 Uiso 0.496(8) 1 calc PR B 2
H58H H 1.0613 1.0621 0.7167 0.088 Uiso 0.496(8) 1 calc PR B 2
H58I H 1.1955 1.1413 0.7010 0.088 Uiso 0.496(8) 1 calc PR B 2
C21 C 0.7923(3) 0.9407(2) 0.82873(15) 0.0210(5) Uani 1 1 d . . .
C22 C 0.8968(3) 1.0385(2) 0.83155(16) 0.0252(6) Uani 1 1 d . . .
H22 H 0.9794 1.0264 0.8359 0.030 Uiso 1 1 calc R . .
C23 C 0.8820(3) 1.1545(3) 0.82804(17) 0.0317(7) Uani 1 1 d . . .
C24 C 0.7611(4) 1.1704(3) 0.82269(18) 0.0381(8) Uani 1 1 d . . .
H24 H 0.7501 1.2489 0.8206 0.046 Uiso 1 1 calc R . .
C25 C 0.6548(3) 1.0739(3) 0.82022(18) 0.0335(7) Uani 1 1 d . . .
C26 C 0.6709(3) 0.9579(3) 0.82255(17) 0.0269(6) Uani 1 1 d . . .
H26 H 0.5992 0.8910 0.8199 0.032 Uiso 1 1 calc R . .
C27 C 0.7389(3) 0.7528(2) 0.87892(15) 0.0197(5) Uani 1 1 d . . .
H27A H 0.7475 0.6675 0.8654 0.024 Uiso 1 1 calc R . .
H27B H 0.6487 0.7498 0.8687 0.024 Uiso 1 1 calc R . .
C28 C 0.7733(3) 0.8012(2) 0.96355(16) 0.0219(6) Uani 1 1 d . . .
C31 C 0.6660(3) 0.5491(2) 0.72270(16) 0.0219(6) Uani 1 1 d . . .
C32 C 0.6062(3) 0.6224(2) 0.69055(16) 0.0235(6) Uani 1 1 d . . .
H32 H 0.6523 0.6734 0.6611 0.028 Uiso 1 1 calc R . .
C33 C 0.4797(3) 0.6224(2) 0.70081(16) 0.0236(6) Uani 1 1 d . . .
C34 C 0.4117(3) 0.5441(2) 0.74191(16) 0.0248(6) Uani 1 1 d . . .
H34 H 0.3257 0.5430 0.7489 0.030 Uiso 1 1 calc R . .
C35 C 0.4677(3) 0.4671(2) 0.77308(17) 0.0254(6) Uani 1 1 d . . .
C36 C 0.5944(3) 0.4710(2) 0.76373(16) 0.0243(6) Uani 1 1 d . . .
H36 H 0.6333 0.4198 0.7855 0.029 Uiso 1 1 calc R . .
C37 C 0.8437(3) 0.4483(3) 0.70601(18) 0.0284(7) Uani 1 1 d . . .
H37A H 0.7783 0.3835 0.7206 0.034 Uiso 1 1 calc R . .
H37B H 0.9213 0.4629 0.7391 0.034 Uiso 1 1 calc R . .
C38 C 0.8723(3) 0.4001(3) 0.62560(18) 0.0325(7) Uani 1 1 d . . .
C41 C 1.1609(3) 0.7249(2) 0.88790(17) 0.0220(6) Uani 1 1 d D . .
H41 H 1.125(3) 0.782(3) 0.9219(18) 0.026 Uiso 1 1 d . . .
C42 C 1.1213(3) 0.5990(2) 0.90766(17) 0.0253(6) Uani 1 1 d . . .
H42A H 1.0279 0.5716 0.9040 0.030 Uiso 1 1 calc R . .
H42B H 1.1525 0.5387 0.8712 0.030 Uiso 1 1 calc R . .
C43 C 1.1730(3) 0.6019(3) 0.98594(18) 0.0323(7) Uani 1 1 d . . .
H43A H 1.1342 0.6547 1.0229 0.039 Uiso 1 1 calc R . .
H43B H 1.1498 0.5180 0.9950 0.039 Uiso 1 1 calc R . .
C44 C 1.3167(3) 0.6508(3) 0.9960(2) 0.0354(8) Uani 1 1 d . . .
H44A H 1.3469 0.6574 1.0481 0.042 Uiso 1 1 calc R . .
H44B H 1.3564 0.5931 0.9632 0.042 Uiso 1 1 calc R . .
C45 C 1.3555(3) 0.7764(3) 0.9772(2) 0.0342(7) Uani 1 1 d . . .
H45A H 1.4489 0.8051 0.9819 0.041 Uiso 1 1 calc R . .
H45B H 1.3224 0.8357 1.0132 0.041 Uiso 1 1 calc R . .
C46 C 1.3059(3) 0.7732(3) 0.89843(19) 0.0282(7) Uani 1 1 d . . .
H46A H 1.3447 0.7195 0.8620 0.034 Uiso 1 1 calc R . .
H46B H 1.3303 0.8568 0.8890 0.034 Uiso 1 1 calc R . .
C131 C 0.6058(3) 1.0119(3) 0.6139(2) 0.0446(9) Uani 1 1 d . . .
H13A H 0.6030 1.0530 0.5728 0.067 Uiso 1 1 calc R . .
H13B H 0.6497 1.0720 0.6583 0.067 Uiso 1 1 calc R . .
H13C H 0.5195 0.9750 0.6243 0.067 Uiso 1 1 calc R . .
C151 C 0.6623(5) 0.6367(4) 0.4344(2) 0.0588(12) Uani 1 1 d . . .
H15A H 0.6045 0.6624 0.4032 0.088 Uiso 1 1 calc R . .
H15B H 0.6191 0.5586 0.4459 0.088 Uiso 1 1 calc R . .
H15C H 0.7367 0.6264 0.4077 0.088 Uiso 1 1 calc R . .
C231 C 0.9973(4) 1.2603(3) 0.8320(2) 0.0435(9) Uani 1 1 d . . .
H23A H 1.0314 1.2936 0.8838 0.065 Uiso 1 1 calc R . .
H23B H 0.9732 1.3246 0.8120 0.065 Uiso 1 1 calc R . .
H23C H 1.0617 1.2312 0.8026 0.065 Uiso 1 1 calc R . .
C251 C 0.5226(4) 1.0928(4) 0.8154(2) 0.0499(10) Uani 1 1 d . . .
H25A H 0.5021 1.1295 0.8650 0.075 Uiso 1 1 calc R . .
H25B H 0.4618 1.0136 0.7962 0.075 Uiso 1 1 calc R . .
H25C H 0.5186 1.1477 0.7820 0.075 Uiso 1 1 calc R . .
C281 C 0.6942(3) 0.7050(3) 1.00141(19) 0.0303(7) Uani 1 1 d . . .
H28G H 0.7157 0.6265 0.9843 0.045 Uiso 1 1 calc R . .
H28H H 0.6041 0.6950 0.9886 0.045 Uiso 1 1 calc R . .
H28I H 0.7125 0.7324 1.0554 0.045 Uiso 1 1 calc R . .
C282 C 0.7428(3) 0.9254(3) 0.99403(18) 0.0294(7) Uani 1 1 d . . .
H28D H 0.7559 0.9461 1.0484 0.044 Uiso 1 1 calc R . .
H28E H 0.6545 0.9198 0.9790 0.044 Uiso 1 1 calc R . .
H28F H 0.7986 0.9892 0.9741 0.044 Uiso 1 1 calc R . .
C283 C 0.9128(3) 0.8141(3) 0.98152(17) 0.0271(6) Uani 1 1 d . . .
H28A H 0.9338 0.8446 1.0352 0.041 Uiso 1 1 calc R . .
H28B H 0.9631 0.8721 0.9552 0.041 Uiso 1 1 calc R . .
H28C H 0.9317 0.7340 0.9658 0.041 Uiso 1 1 calc R . .
C331 C 0.4171(3) 0.7035(3) 0.6662(2) 0.0337(7) Uani 1 1 d . . .
H33A H 0.3318 0.6972 0.6827 0.051 Uiso 1 1 calc R . .
H33B H 0.4120 0.6770 0.6119 0.051 Uiso 1 1 calc R . .
H33C H 0.4671 0.7888 0.6816 0.051 Uiso 1 1 calc R . .
C351 C 0.3933(3) 0.3840(3) 0.8184(2) 0.0356(8) Uani 1 1 d . . .
H35A H 0.3654 0.3003 0.7879 0.053 Uiso 1 1 calc R . .
H35B H 0.3194 0.4133 0.8348 0.053 Uiso 1 1 calc R . .
H35C H 0.4469 0.3845 0.8619 0.053 Uiso 1 1 calc R . .
C381 C 0.7575(4) 0.3773(3) 0.5718(2) 0.0490(10) Uani 1 1 d . . .
H38G H 0.6867 0.3184 0.5859 0.073 Uiso 1 1 calc R . .
H38H H 0.7773 0.3440 0.5214 0.073 Uiso 1 1 calc R . .
H38I H 0.7342 0.4546 0.5732 0.073 Uiso 1 1 calc R . .
C382 C 0.9853(4) 0.4913(3) 0.6038(2) 0.0394(8) Uani 1 1 d . . .
H38D H 1.0066 0.4569 0.5540 0.059 Uiso 1 1 calc R . .
H38E H 1.0583 0.5064 0.6396 0.059 Uiso 1 1 calc R . .
H38F H 0.9629 0.5688 0.6041 0.059 Uiso 1 1 calc R . .
C383 C 0.9118(4) 0.2806(3) 0.6243(2) 0.0409(9) Uani 1 1 d . . .
H38A H 0.8436 0.2222 0.6409 0.061 Uiso 1 1 calc R . .
H38B H 0.9885 0.2980 0.6576 0.061 Uiso 1 1 calc R . .
H38C H 0.9285 0.2452 0.5736 0.061 Uiso 1 1 calc R . .

loop_
_atom_site_aniso_label
_atom_site_aniso_U_11
_atom_site_aniso_U_22
_atom_site_aniso_U_33
_atom_site_aniso_U_23
_atom_site_aniso_U_13
_atom_site_aniso_U_12
Ta1 0.02184(6) 0.01926(5) 0.02204(6) 0.00879(4) 0.00381(4) 0.00787(4)
P1 0.0277(4) 0.0379(4) 0.0285(4) 0.0138(3) 0.0054(3) 0.0172(3)
N1 0.0225(12) 0.0204(11) 0.0250(13) 0.0094(9) 0.0017(10) 0.0034(9)
N2 0.0220(11) 0.0149(10) 0.0215(12) 0.0050(8) 0.0007(9) 0.0042(8)
N3 0.0268(12) 0.0194(11) 0.0289(14) 0.0093(9) 0.0070(10) 0.0100(9)
C11 0.0239(14) 0.0224(13) 0.0221(14) 0.0104(10) 0.0023(11) 0.0028(11)
C12 0.0235(14) 0.0221(13) 0.0275(16) 0.0098(11) 0.0020(11) 0.0019(11)
C13 0.0238(14) 0.0290(15) 0.0378(18) 0.0180(13) -0.0009(13) -0.0005(12)
C14 0.0305(17) 0.0432(19) 0.0360(19) 0.0230(15) -0.0086(14) -0.0034(14)
C15 0.0416(19) 0.0346(17) 0.0262(17) 0.0117(13) -0.0041(14) -0.0054(14)
C16 0.0370(17) 0.0255(14) 0.0256(16) 0.0091(12) 0.0031(13) 0.0030(12)
C17 0.0269(15) 0.0323(15) 0.0336(17) 0.0180(13) 0.0116(13) 0.0131(12)
C18 0.022(4) 0.030(4) 0.054(6) 0.020(5) 0.002(4) 0.008(3)
C181 0.026(3) 0.025(3) 0.067(6) 0.027(3) 0.000(3) 0.002(2)
C182 0.030(6) 0.046(6) 0.068(8) 0.033(7) 0.007(5) 0.008(5)
C183 0.028(3) 0.027(3) 0.065(5) 0.012(3) -0.017(3) -0.008(3)
C58 0.024(5) 0.027(5) 0.027(4) 0.008(3) 0.006(3) 0.000(3)
C581 0.033(4) 0.034(4) 0.064(6) 0.033(4) 0.009(4) 0.010(3)
C582 0.021(4) 0.055(7) 0.042(6) 0.030(6) 0.008(4) 0.008(5)
C583 0.058(6) 0.044(5) 0.054(6) -0.003(4) 0.016(4) -0.015(4)
C21 0.0293(14) 0.0160(12) 0.0186(14) 0.0044(10) 0.0025(11) 0.0071(10)
C22 0.0319(15) 0.0204(13) 0.0221(15) 0.0056(10) 0.0015(12) 0.0035(11)
C23 0.052(2) 0.0175(13) 0.0235(16) 0.0065(11) 0.0016(14) 0.0039(13)
C24 0.070(3) 0.0225(15) 0.0286(18) 0.0088(12) 0.0070(17) 0.0219(16)
C25 0.048(2) 0.0341(17) 0.0288(17) 0.0125(13) 0.0085(15) 0.0243(15)
C26 0.0320(16) 0.0255(14) 0.0262(16) 0.0077(11) 0.0039(12) 0.0114(12)
C27 0.0193(12) 0.0142(11) 0.0268(15) 0.0080(10) 0.0043(11) 0.0034(9)
C28 0.0230(13) 0.0205(13) 0.0277(15) 0.0114(11) 0.0080(11) 0.0100(10)
C31 0.0266(14) 0.0156(12) 0.0236(15) 0.0036(10) 0.0034(11) 0.0061(10)
C32 0.0275(14) 0.0193(12) 0.0222(14) 0.0059(10) 0.0017(11) 0.0019(11)
C33 0.0267(14) 0.0192(13) 0.0245(15) 0.0037(10) 0.0009(12) 0.0063(11)
C34 0.0260(14) 0.0218(13) 0.0249(15) 0.0034(11) 0.0049(12) 0.0039(11)
C35 0.0317(15) 0.0160(12) 0.0258(15) 0.0022(10) 0.0075(12) 0.0025(11)
C36 0.0319(15) 0.0153(12) 0.0275(15) 0.0067(10) 0.0068(12) 0.0073(11)
C37 0.0386(17) 0.0214(13) 0.0331(17) 0.0135(12) 0.0114(14) 0.0152(12)
C38 0.047(2) 0.0237(14) 0.0314(17) 0.0049(12) 0.0068(15) 0.0188(14)
C41 0.0219(13) 0.0185(12) 0.0272(15) 0.0071(11) 0.0011(11) 0.0065(10)
C42 0.0252(14) 0.0191(13) 0.0311(16) 0.0063(11) 0.0006(12) 0.0044(11)
C43 0.0395(18) 0.0293(15) 0.0336(18) 0.0127(13) 0.0017(14) 0.0146(13)
C44 0.0387(19) 0.0349(17) 0.0358(19) 0.0060(14) -0.0072(15) 0.0184(14)
C45 0.0248(15) 0.0277(15) 0.045(2) -0.0005(14) -0.0062(14) 0.0062(12)
C46 0.0212(14) 0.0173(13) 0.0453(19) 0.0045(12) 0.0053(13) 0.0053(10)
C131 0.0280(17) 0.0385(19) 0.073(3) 0.0240(18) -0.0058(17) 0.0097(15)
C151 0.073(3) 0.054(2) 0.035(2) 0.0005(18) -0.017(2) -0.002(2)
C231 0.067(3) 0.0199(15) 0.037(2) 0.0097(13) 0.0006(18) -0.0038(15)
C251 0.060(3) 0.058(2) 0.052(2) 0.0228(19) 0.013(2) 0.043(2)
C281 0.0304(16) 0.0304(15) 0.0392(19) 0.0194(13) 0.0142(14) 0.0138(13)
C282 0.0368(17) 0.0234(14) 0.0326(17) 0.0093(12) 0.0113(14) 0.0132(12)
C283 0.0259(15) 0.0309(15) 0.0265(16) 0.0083(12) 0.0034(12) 0.0090(12)
C331 0.0283(16) 0.0327(16) 0.045(2) 0.0192(14) 0.0029(14) 0.0087(13)
C351 0.0407(19) 0.0269(15) 0.044(2) 0.0158(14) 0.0192(16) 0.0090(13)
C381 0.071(3) 0.039(2) 0.039(2) -0.0017(16) -0.0044(19) 0.0267(19)
C382 0.061(2) 0.0345(17) 0.0329(19) 0.0144(14) 0.0220(17) 0.0241(16)
C383 0.063(2) 0.0278(16) 0.040(2) 0.0083(14) 0.0151(18) 0.0248(16)

loop_
_atom_type_symbol
_atom_type_description
_atom_type_scat_dispersion_real
_atom_type_scat_dispersion_imag
_atom_type_scat_source
C C 0.0033 0.0016 'International Tables Vol C Tables 4.2.6.8 and 6.1.1.4'
H H 0.0000 0.0000 'International Tables Vol C Tables 4.2.6.8 and 6.1.1.4'
N N 0.0061 0.0033 'International Tables Vol C Tables 4.2.6.8 and 6.1.1.4'
P P 0.1023 0.0942 'International Tables Vol C Tables 4.2.6.8 and 6.1.1.4'
Ta Ta -0.7052 6.5227 'International Tables Vol C Tables 4.2.6.8 and 6.1.1.4'

loop_
_geom_angle_atom_site_label_1
_geom_angle_atom_site_label_2
_geom_angle_atom_site_label_3
_geom_angle
N2 Ta1 N1 116.11(9)
N2 Ta1 N3 106.80(9)
N1 Ta1 N3 112.40(10)
N2 Ta1 P1 115.71(7)
N1 Ta1 P1 102.31(7)
N3 Ta1 P1 102.87(7)
C41 P1 Ta1 130.07(10)
C11 N1 C17 112.6(2)
C11 N1 Ta1 116.82(17)
C17 N1 Ta1 127.22(19)
C21 N2 C27 116.6(2)
C21 N2 Ta1 122.82(18)
C27 N2 Ta1 119.10(16)
C31 N3 C37 116.6(2)
C31 N3 Ta1 114.18(17)
C37 N3 Ta1 128.2(2)
C12 C11 C16 118.4(3)
C12 C11 N1 120.5(3)
C16 C11 N1 121.0(3)
C13 C12 C11 121.1(3)
C14 C13 C12 118.5(3)
C14 C13 C131 120.7(3)
C12 C13 C131 120.9(3)
C15 C14 C13 121.8(3)
C16 C15 C14 118.6(3)
C16 C15 C151 120.6(4)
C14 C15 C151 120.8(3)
C15 C16 C11 121.6(3)
C18 C17 N1 117.5(6)
C18 C17 C58 13.2(6)
N1 C17 C58 115.9(5)
C17 C18 C183 109.8(9)
C17 C18 C181 112.6(10)
C183 C18 C181 109.7(10)
C17 C18 C182 105.3(11)
C183 C18 C182 111.5(11)
C181 C18 C182 107.9(11)
C583 C58 C581 109.6(9)
C583 C58 C582 108.6(11)
C581 C58 C582 108.9(10)
C583 C58 C17 112.7(9)
C581 C58 C17 110.9(9)
C582 C58 C17 106.0(10)
C22 C21 C26 119.8(3)
C22 C21 N2 118.2(3)
C26 C21 N2 122.0(2)
C21 C22 C23 120.9(3)
C24 C23 C22 118.6(3)
C24 C23 C231 121.3(3)
C22 C23 C231 120.1(3)
C23 C24 C25 121.6(3)
C24 C25 C26 119.2(3)
C24 C25 C251 121.1(3)
C26 C25 C251 119.7(3)
C21 C26 C25 119.9(3)
N2 C27 C28 117.1(2)
C283 C28 C281 109.5(2)
C283 C28 C282 109.0(2)
C281 C28 C282 108.6(2)
C283 C28 C27 110.0(2)
C281 C28 C27 106.6(2)
C282 C28 C27 113.1(2)
C32 C31 C36 118.2(3)
C32 C31 N3 119.9(2)
C36 C31 N3 121.6(3)
C31 C32 C33 121.4(3)
C34 C33 C32 118.8(3)
C34 C33 C331 120.6(3)
C32 C33 C331 120.6(3)
C33 C34 C35 121.2(3)
C36 C35 C34 119.0(3)
C36 C35 C351 120.4(3)
C34 C35 C351 120.6(3)
C35 C36 C31 121.3(3)
N3 C37 C38 115.6(2)
C381 C38 C383 110.8(3)
C381 C38 C37 111.1(3)
C383 C38 C37 106.7(3)
C381 C38 C382 110.4(3)
C383 C38 C382 107.5(3)
C37 C38 C382 110.2(3)
H41 C41 C42 108.3(19)
H41 C41 C46 108.0(19)
C42 C41 C46 109.9(2)
H41 C41 P1 107.5(19)
C42 C41 P1 110.11(19)
C46 C41 P1 112.9(2)
C43 C42 C41 112.3(2)
C44 C43 C42 111.3(3)
C45 C44 C43 110.3(3)
C44 C45 C46 111.9(3)
C45 C46 C41 110.9(3)

loop_
_geom_bond_atom_site_label_1
_geom_bond_atom_site_label_2
_geom_bond_distance
Ta1 N2 1.979(2)
Ta1 N1 1.994(2)
Ta1 N3 2.021(2)
Ta1 P1 2.2888(8)
P1 C41 1.856(3)
N1 C11 1.445(4)
N1 C17 1.498(4)
N2 C21 1.431(3)
N2 C27 1.486(3)
N3 C31 1.435(4)
N3 C37 1.488(3)
C11 C12 1.397(4)
C11 C16 1.402(4)
C12 C13 1.396(4)
C13 C14 1.395(5)
C13 C131 1.505(5)
C14 C15 1.388(5)
C15 C16 1.381(5)
C15 C151 1.513(5)
C17 C18 1.476(19)
C17 C58 1.588(16)
C18 C183 1.515(12)
C18 C181 1.532(12)
C18 C182 1.549(12)
C58 C583 1.522(12)
C58 C581 1.536(11)
C58 C582 1.551(12)
C21 C22 1.390(4)
C21 C26 1.394(4)
C22 C23 1.400(4)
C23 C24 1.381(5)
C23 C231 1.516(4)
C24 C25 1.394(5)
C25 C26 1.400(4)
C25 C251 1.515(5)
C27 C28 1.547(4)
C28 C283 1.517(4)
C28 C281 1.537(4)
C28 C282 1.542(4)
C31 C32 1.397(4)
C31 C36 1.407(4)
C32 C33 1.401(4)
C33 C34 1.393(4)
C33 C331 1.513(4)
C34 C35 1.397(4)
C35 C36 1.392(4)
C35 C351 1.510(4)
C37 C38 1.540(4)
C38 C381 1.515(5)
C38 C383 1.536(4)
C38 C382 1.541(5)
C41 H41 0.97(3)
C41 C42 1.535(4)
C41 C46 1.540(4)
C42 C43 1.529(4)
C43 C44 1.528(5)
C44 C45 1.524(5)
C45 C46 1.528(5)
